data_7234349
loop_
_publ_author_name
'Ryo Ohtani'
'Kodai Shimayama'
'Akio Mishima'
'Masaaki Ohba'
'Ryuta Ishikawa'
'Satoshi Kawata'
'Masaaki Nakamura'
'Leonard F. Lindoy'
'Shinya Hayami'

_publ_section_title
;
 The impact of halogen ions on the guest dependent spin crossover
 behaviour and porosity of Co(ii) one-dimensional coordination polymers
 [CoX2(4'-(4-pyridyl)-2,2':6',2''-terpyridine)] (X = Cl and Br)
;
_journal_name_full 'Journal of Materials Chemistry C'
_journal_page_first 7865
_journal_page_last 7869
_journal_paper_doi 10.1039/C5TC00864F
_journal_volume 3
_journal_year 2015
_chemical_formula_moiety 'C21 H18 Br2 Co N4 O'
_chemical_formula_sum 'C21 H18 Br2 Co N4 O'
_chemical_formula_weight 561.14
_space_group_crystal_system monoclinic
_space_group_IT_number 14
_space_group_name_Hall '-P 2ybc'
_space_group_name_H-M_alt 'P 1 21/c 1'
_atom_sites_solution_hydrogens geom
_atom_sites_solution_primary direct
_atom_sites_solution_secondary difmap
_cell_angle_alpha 90.0000
_cell_angle_beta 97.685(13)
_cell_angle_gamma 90.0000
_cell_formula_units_Z 4
_cell_length_a 8.5932(7)
_cell_length_b 10.7755(8)
_cell_length_c 21.7683(18)
_cell_measurement_temperature 100
_cell_measurement_theta_max 68.30
_cell_measurement_theta_min 2.00
_cell_volume 1997.6(3)
_computing_cell_refinement 'CrystalClear-SM Expert 2.1 b41'
_computing_data_collection 'CrystalClear-SM Expert 2.1 b41 (Rigaku, 2015)'
_computing_data_reduction 'CrystalClear-SM Expert 2.1 b41'
_computing_molecular_graphics 'CrystalStructure 4.1'
_computing_publication_material 'CrystalStructure 4.1 (Rigaku, 2014)'
_computing_structure_refinement 'SHELXL2013 (Sheldrick, 2008)'
_computing_structure_solution 'SIR2004 (Burla, et al., 2005)'
_diffrn_ambient_temperature 100
_diffrn_detector_area_resol_mean 5.814
_diffrn_measured_fraction_theta_full 0.994
_diffrn_measured_fraction_theta_max 0.992
_diffrn_measurement_device_type 'Rigaku XtaLAB P200'
_diffrn_measurement_method \w
_diffrn_radiation_type 'Cu K\a'
_diffrn_radiation_wavelength 1.54187
_diffrn_reflns_av_R_equivalents 0.1161
_diffrn_reflns_Laue_measured_fraction_full 0.994
_diffrn_reflns_Laue_measured_fraction_max 0.992
_diffrn_reflns_limit_h_max 8
_diffrn_reflns_limit_h_min -10
_diffrn_reflns_limit_k_max 12
_diffrn_reflns_limit_k_min -12
_diffrn_reflns_limit_l_max 26
_diffrn_reflns_limit_l_min -25
_diffrn_reflns_number 12390
_diffrn_reflns_point_group_measured_fraction_full 0.994
_diffrn_reflns_point_group_measured_fraction_max 0.992
_diffrn_reflns_theta_full 67.687
_diffrn_reflns_theta_max 68.247
_diffrn_reflns_theta_min 4.099
_diffrn_standards_interval_count .
_diffrn_standards_number 0
_exptl_absorpt_coefficient_mu 11.599
_exptl_absorpt_correction_T_max 0.890
_exptl_absorpt_correction_T_min 0.503
_exptl_absorpt_correction_type multi-scan
_exptl_absorpt_process_details 'REQAB (Rigaku, 1998)'
_exptl_crystal_colour yellow
_exptl_crystal_density_diffrn 1.866
_exptl_crystal_density_method 'not measured'
_exptl_crystal_description block
_exptl_crystal_F_000 1108.00
_exptl_crystal_size_max 0.020
_exptl_crystal_size_mid 0.010
_exptl_crystal_size_min 0.010
_refine_diff_density_max 1.77
_refine_diff_density_min -0.91
_refine_ls_extinction_method none
_refine_ls_goodness_of_fit_ref 1.061
_refine_ls_hydrogen_treatment constr
_refine_ls_number_parameters 262
_refine_ls_number_reflns 3626
_refine_ls_number_restraints 0
_refine_ls_R_factor_all 0.1322
_refine_ls_R_factor_gt 0.0956
_refine_ls_shift/su_max 0.000
_refine_ls_structure_factor_coef Fsqd
_refine_ls_weighting_details 'w = 1/[\s^2^(Fo^2^)+(0.1313P)^2^+16.5740P] where P=(Fo^2^+2Fc^2^)/3'
_refine_ls_weighting_scheme calc
_refine_ls_wR_factor_gt 0.2324
_refine_ls_wR_factor_ref 0.2630
_reflns_number_gt 2456
_reflns_number_total 3626
_reflns_threshold_expression F^2^>2.0\s(F^2^)
_cod_data_source_file J-Mater-Chem-C-2015-3-7865.cif
_cod_data_source_block SX439g-02
_cod_database_code 7234349
_shelxl_res_file
;

    shelxl.res created by SHELXL-2014/7

TITL SX439g-02
CELL  1.54187 8.59320 10.77550 21.76830 90.00000 97.68500 90.00000
ZERR  4 0.00070 0.00080 0.00180 0.00000 0.01300 0.00000
LATT 1
SYMM    -X, .50+Y, .50-Z
SFAC C H BR CO N O
UNIT 84 72 8 4 16 4
L.S. 5
FMAP 2
PLAN -25
WPDB -2
HTAB
BOND $H
CONF
LIST 4
TEMP -173.0
ACTA
SIZE 0.020 0.010 0.010
WGHT    0.131300   16.573999
FVAR       0.21233
BR1   3    0.279204   -0.000178    0.392240    11.00000    0.02425    0.03930 =
         0.04688    0.00247    0.01174   -0.00344
BR2   3    0.082017    0.485308    0.389424    11.00000    0.02541    0.03606 =
         0.04561   -0.00287    0.01079    0.00151
CO1   4    0.190133    0.244627    0.383702    11.00000    0.01845    0.03391 =
         0.03613    0.00008    0.01108   -0.00237
O1    6    0.359754    0.593148    0.313377    11.00000    0.04885    0.03540 =
         0.11782   -0.00596    0.03226   -0.00131
N1    5    0.408232    0.309891    0.409275    11.00000    0.02485    0.03141 =
         0.03888   -0.00022    0.01756    0.00333
N2    5    0.194950    0.240192    0.469624    11.00000    0.02447    0.03006 =
         0.03035    0.00546    0.00481    0.00106
N3    5   -0.023258    0.177595    0.385199    11.00000    0.02119    0.02921 =
         0.04019   -0.00264    0.00926   -0.00062
N4    5    0.186380    0.250890    0.792533    11.00000    0.03375    0.03213 =
         0.03435    0.00067    0.00883   -0.00049
C1    1    0.512695    0.343742    0.371578    11.00000    0.02447    0.04069 =
         0.04256   -0.00296    0.01629   -0.00241
AFIX  43
H1    2    0.487471    0.334863    0.327963    11.00000   -1.20000
AFIX   0
C2    1    0.656417    0.391338    0.396322    11.00000    0.02170    0.02820 =
         0.04998    0.00024    0.01626   -0.00208
AFIX  43
H2    2    0.727359    0.419488    0.369405    11.00000   -1.20000
AFIX   0
C3    1    0.697904    0.398528    0.458503    11.00000    0.01312    0.03640 =
         0.05390   -0.00354    0.01029    0.00265
AFIX  43
H3    2    0.799459    0.427384    0.474915    11.00000   -1.20000
AFIX   0
C4    1    0.591096    0.363429    0.498547    11.00000    0.01989    0.02799 =
         0.04922   -0.00641    0.00828    0.00041
AFIX  43
H4    2    0.614598    0.370643    0.542300    11.00000   -1.20000
AFIX   0
C5    1    0.447373    0.316999    0.469864    11.00000    0.02369    0.02867 =
         0.03764   -0.00455    0.00639    0.00125
C6    1    0.319970    0.279401    0.506564    11.00000    0.02258    0.02013 =
         0.04487   -0.00016    0.00859    0.00147
C7    1    0.323215    0.281791    0.569782    11.00000    0.02398    0.02681 =
         0.05077    0.00232    0.01430   -0.00030
AFIX  43
H7    2    0.415547    0.306632    0.595837    11.00000   -1.20000
AFIX   0
C8    1    0.187226    0.246766    0.595552    11.00000    0.02561    0.02887 =
         0.04408    0.00088    0.00915    0.00017
C9    1    0.057554    0.205255    0.554650    11.00000    0.01538    0.01775 =
         0.05564   -0.00013    0.01257   -0.00320
AFIX  43
H9    2   -0.034197    0.178156    0.570692    11.00000   -1.20000
AFIX   0
C10   1    0.061221    0.203230    0.492471    11.00000    0.02692    0.02239 =
         0.04371   -0.00104    0.01955    0.00176
C11   1   -0.057597    0.160725    0.443378    11.00000    0.02379    0.02547 =
         0.04310    0.00132    0.01170    0.00505
C12   1   -0.200224    0.103340    0.452903    11.00000    0.02810    0.02921 =
         0.04574    0.00436    0.01744    0.00152
AFIX  43
H12   2   -0.224235    0.091795    0.493869    11.00000   -1.20000
AFIX   0
C13   1   -0.302751    0.064753    0.404115    11.00000    0.02053    0.03821 =
         0.06276   -0.00638    0.01230    0.00144
AFIX  43
H13   2   -0.397772    0.025043    0.410774    11.00000   -1.20000
AFIX   0
C14   1   -0.268828    0.083286    0.344506    11.00000    0.02336    0.04007 =
         0.05079   -0.00117    0.00394   -0.01042
AFIX  43
H14   2   -0.341092    0.060241    0.309463    11.00000   -1.20000
AFIX   0
C15   1   -0.122276    0.137927    0.337634    11.00000    0.02823    0.02618 =
         0.04689   -0.00703    0.00974    0.00123
AFIX  43
H15   2   -0.094036    0.146392    0.297113    11.00000   -1.20000
AFIX   0
C16   1    0.186452    0.250660    0.663283    11.00000    0.02053    0.03252 =
         0.04208   -0.00186    0.00819    0.00456
C17   1    0.286386    0.325088    0.701848    11.00000    0.02294    0.03646 =
         0.04799   -0.00184    0.01855   -0.00305
AFIX  43
H17   2    0.357599    0.377844    0.684478    11.00000   -1.20000
AFIX   0
C18   1    0.285517    0.324840    0.765177    11.00000    0.02110    0.03614 =
         0.04607    0.00027    0.00917    0.00230
AFIX  43
H18   2    0.355990    0.377693    0.790345    11.00000   -1.20000
AFIX   0
C19   1    0.089409    0.178751    0.755633    11.00000    0.01473    0.03656 =
         0.04186    0.00401    0.00972   -0.00100
AFIX  43
H19   2    0.020800    0.126036    0.774445    11.00000   -1.20000
AFIX   0
C20   1    0.081340    0.174987    0.692532    11.00000    0.02483    0.02673 =
         0.05098   -0.00364    0.01141    0.00116
AFIX  43
H20   2    0.007213    0.123017    0.668574    11.00000   -1.20000
AFIX   0
C21   1    0.323495    0.721759    0.313252    11.00000    0.04489    0.06805 =
         0.06050   -0.00248    0.00836    0.01818
HKLF 4
 
REM  SX439g-02
REM R1 =  0.0956 for    2456 Fo > 4sig(Fo)  and  0.1322 for all    3626 data
REM    262 parameters refined using      0 restraints
 
END  
     
WGHT      0.1321     16.2114 

REM Instructions for potential hydrogen bonds
EQIV $1 x+1, y, z
HTAB C2 Br2_$1
EQIV $2 -x, -y, -z+1
HTAB C9 Br1_$2
HTAB C12 Br1_$2
EQIV $3 x, -y+1/2, z-1/2
HTAB C15 N4_$3
EQIV $4 -x+1, -y+1, -z+1
HTAB C17 O1_$4
EQIV $5 x, -y+1/2, z+1/2
HTAB C18 Br1_$5
HTAB C19 Br2_$5
HTAB C20 Br1_$2

REM Highest difference peak  1.766,  deepest hole -0.906,  1-sigma level  0.254
Q1    1   0.2488 -0.0219  0.3457  11.00000  0.05    1.77
Q2    1   0.0612  0.4664  0.3483  11.00000  0.05    1.72
Q3    1   0.1810  0.2509  0.3373  11.00000  0.05    1.63
Q4    1   0.2138  0.2357  0.4307  11.00000  0.05    1.59
Q5    1   0.3555  0.0587  0.4210  11.00000  0.05    1.54
Q6    1   0.3167 -0.0255  0.4389  11.00000  0.05    1.49
Q7    1   0.1177  0.4526  0.4350  11.00000  0.05    1.45
Q8    1   0.1576  0.5338  0.4277  11.00000  0.05    1.37
Q9    1   0.1644  0.4829  0.3536  11.00000  0.05    1.29
Q10   1   0.0067  0.5370  0.3520  11.00000  0.05    1.27
Q11   1   0.1168  0.1970  0.3470  11.00000  0.05    1.13
Q12   1   0.1963 -0.0013  0.4326  11.00000  0.05    0.99
Q13   1   0.2951 -0.1048  0.3689  11.00000  0.05    0.98
Q14   1  -0.0213  0.4935  0.4293  11.00000  0.05    0.90
Q15   1   0.3895  0.5465  0.3800  11.00000  0.05    0.80
Q16   1   0.2414  0.0559  0.4187  11.00000  0.05    0.78
Q17   1   0.3992  0.5218  0.3899  11.00000  0.05    0.75
Q18   1   0.3749 -0.0010  0.3542  11.00000  0.05    0.73
Q19   1   0.2362  0.2020  0.5015  11.00000  0.05    0.71
Q20   1   0.3178  0.5550  0.3478  11.00000  0.05    0.66
Q21   1  -0.2376  0.0247  0.4334  11.00000  0.05    0.65
Q22   1  -0.3753  0.0141  0.3872  11.00000  0.05    0.62
Q23   1   0.4030  0.7951  0.3286  11.00000  0.05    0.61
Q24   1  -0.2550  0.0986  0.3938  11.00000  0.05    0.61
Q25   1   0.2950  0.1127  0.3718  11.00000  0.05    0.60
;

loop_
_symmetry_equiv_pos_site_id
_space_group_symop_operation_xyz
1 +X,+Y,+Z
2 -X,1/2+Y,1/2-Z
3 -X,-Y,-Z
4 +X,1/2-Y,1/2+Z

loop_
_atom_site_label
_atom_site_type_symbol
_atom_site_fract_x
_atom_site_fract_y
_atom_site_fract_z
_atom_site_U_iso_or_equiv
_atom_site_adp_type
_atom_site_occupancy
_atom_site_site_symmetry_multiplicity
_atom_site_calc_flag
_atom_site_refinement_flags
_atom_site_disorder_assembly
_atom_site_disorder_group
Br1 Br 0.27920(13) -0.00018(11) 0.39224(6) 0.0362(4) Uani 1 4 d . . .
Br2 Br 0.08202(13) 0.48531(11) 0.38942(6) 0.0351(4) Uani 1 4 d . . .
Co1 Co 0.19013(18) 0.24463(17) 0.38370(8) 0.0288(5) Uani 1 4 d . . .
O1 O 0.3598(12) 0.5931(9) 0.3134(6) 0.065(3) Uani 1 4 d . . .
N1 N 0.4082(10) 0.3099(9) 0.4093(4) 0.031(2) Uani 1 4 d . . .
N2 N 0.1950(10) 0.2402(9) 0.4696(4) 0.0282(19) Uani 1 4 d . . .
N3 N -0.0233(10) 0.1776(9) 0.3852(4) 0.030(2) Uani 1 4 d . . .
N4 N 0.1864(11) 0.2509(9) 0.7925(4) 0.033(2) Uani 1 4 d . . .
C1 C 0.5127(13) 0.3437(12) 0.3716(6) 0.035(3) Uani 1 4 d . . .
C2 C 0.6564(12) 0.3913(10) 0.3963(6) 0.032(2) Uani 1 4 d . . .
C3 C 0.6979(12) 0.3985(11) 0.4585(6) 0.034(3) Uani 1 4 d . . .
C4 C 0.5911(12) 0.3634(10) 0.4985(6) 0.032(2) Uani 1 4 d . . .
C5 C 0.4474(12) 0.3170(11) 0.4699(5) 0.030(2) Uani 1 4 d . . .
C6 C 0.3200(12) 0.2794(10) 0.5066(5) 0.029(2) Uani 1 4 d . . .
C7 C 0.3232(13) 0.2818(11) 0.5698(6) 0.033(2) Uani 1 4 d . . .
C8 C 0.1872(13) 0.2468(11) 0.5956(6) 0.032(2) Uani 1 4 d . . .
C9 C 0.0575(12) 0.2053(9) 0.5546(6) 0.029(2) Uani 1 4 d . . .
C10 C 0.0612(13) 0.2032(10) 0.4925(5) 0.030(2) Uani 1 4 d . . .
C11 C -0.0576(12) 0.1607(10) 0.4434(6) 0.030(2) Uani 1 4 d . . .
C12 C -0.2002(13) 0.1033(11) 0.4529(6) 0.033(2) Uani 1 4 d . . .
C13 C -0.3028(13) 0.0648(12) 0.4041(7) 0.040(3) Uani 1 4 d . . .
C14 C -0.2688(13) 0.0833(12) 0.3445(6) 0.038(3) Uani 1 4 d . . .
C15 C -0.1223(13) 0.1379(11) 0.3376(6) 0.033(2) Uani 1 4 d . . .
C16 C 0.1865(12) 0.2507(11) 0.6633(6) 0.031(2) Uani 1 4 d . . .
C17 C 0.2864(13) 0.3251(11) 0.7018(6) 0.035(3) Uani 1 4 d . . .
C18 C 0.2855(13) 0.3248(11) 0.7652(6) 0.034(3) Uani 1 4 d . . .
C19 C 0.0894(11) 0.1787(11) 0.7556(5) 0.031(2) Uani 1 4 d . . .
C20 C 0.0813(13) 0.1750(11) 0.6925(6) 0.034(2) Uani 1 4 d . . .
C21 C 0.3235(18) 0.7218(17) 0.3132(8) 0.058(4) Uani 1 4 d . . .
H1 H 0.48747 0.33486 0.32796 0.0418 Uiso 1 4 calc R . .
H2 H 0.72736 0.41949 0.36941 0.0387 Uiso 1 4 calc R . .
H3 H 0.79946 0.42738 0.47491 0.0407 Uiso 1 4 calc R . .
H4 H 0.6146 0.37064 0.5423 0.0384 Uiso 1 4 calc R . .
H7 H 0.41555 0.30663 0.59584 0.0396 Uiso 1 4 calc R . .
H9 H -0.0342 0.17816 0.57069 0.0346 Uiso 1 4 calc R . .
H12 H -0.22424 0.09179 0.49387 0.0399 Uiso 1 4 calc R . .
H13 H -0.39777 0.02504 0.41077 0.0479 Uiso 1 4 calc R . .
H14 H -0.34109 0.06024 0.30946 0.0458 Uiso 1 4 calc R . .
H15 H -0.09404 0.14639 0.29711 0.0400 Uiso 1 4 calc R . .
H17 H 0.3576 0.37784 0.68448 0.0414 Uiso 1 4 calc R . .
H18 H 0.35599 0.37769 0.79034 0.0408 Uiso 1 4 calc R . .
H19 H 0.0208 0.12604 0.77444 0.0366 Uiso 1 4 calc R . .
H20 H 0.00721 0.12302 0.66857 0.0403 Uiso 1 4 calc R . .

loop_
_atom_site_aniso_label
_atom_site_aniso_U_11
_atom_site_aniso_U_22
_atom_site_aniso_U_33
_atom_site_aniso_U_12
_atom_site_aniso_U_13
_atom_site_aniso_U_23
Br1 0.0243(6) 0.0393(7) 0.0469(8) -0.0034(5) 0.0117(5) 0.0025(5)
Br2 0.0254(6) 0.0361(7) 0.0456(7) 0.0015(5) 0.0108(5) -0.0029(5)
Co1 0.0185(8) 0.0339(10) 0.0361(10) -0.0024(7) 0.0111(7) 0.0001(8)
O1 0.049(6) 0.035(5) 0.118(10) -0.001(4) 0.032(6) -0.006(5)
N1 0.025(4) 0.031(5) 0.039(5) 0.003(4) 0.018(4) -0.000(4)
N2 0.024(4) 0.030(5) 0.030(5) 0.001(4) 0.005(3) 0.005(4)
N3 0.021(4) 0.029(5) 0.040(5) -0.001(4) 0.009(4) -0.003(4)
N4 0.034(5) 0.032(5) 0.034(5) -0.000(4) 0.009(4) 0.001(4)
C1 0.024(5) 0.041(7) 0.043(7) -0.002(5) 0.016(5) -0.003(5)
C2 0.022(5) 0.028(6) 0.050(7) -0.002(4) 0.016(5) 0.000(5)
C3 0.013(5) 0.036(6) 0.054(8) 0.003(4) 0.010(5) -0.004(5)
C4 0.020(5) 0.028(6) 0.049(7) 0.000(4) 0.008(5) -0.006(5)
C5 0.024(5) 0.029(6) 0.038(6) 0.001(4) 0.006(5) -0.005(5)
C6 0.023(5) 0.020(5) 0.045(6) 0.001(4) 0.009(4) -0.000(4)
C7 0.024(5) 0.027(6) 0.051(7) -0.000(4) 0.014(5) 0.002(5)
C8 0.026(5) 0.029(6) 0.044(7) 0.000(4) 0.009(5) 0.001(5)
C9 0.015(5) 0.018(5) 0.056(7) -0.003(4) 0.013(4) -0.000(5)
C10 0.027(5) 0.022(5) 0.044(6) 0.002(4) 0.020(5) -0.001(4)
C11 0.024(5) 0.025(6) 0.043(7) 0.005(4) 0.012(5) 0.001(5)
C12 0.028(6) 0.029(6) 0.046(7) 0.002(5) 0.017(5) 0.004(5)
C13 0.021(5) 0.038(7) 0.063(8) 0.001(5) 0.012(5) -0.006(6)
C14 0.023(5) 0.040(7) 0.051(7) -0.010(5) 0.004(5) -0.001(5)
C15 0.028(6) 0.026(6) 0.047(7) 0.001(4) 0.010(5) -0.007(5)
C16 0.021(5) 0.033(6) 0.042(6) 0.005(4) 0.008(4) -0.002(5)
C17 0.023(5) 0.036(6) 0.048(7) -0.003(5) 0.019(5) -0.002(5)
C18 0.021(5) 0.036(6) 0.046(7) 0.002(5) 0.009(5) 0.000(5)
C19 0.015(5) 0.037(6) 0.042(6) -0.001(4) 0.010(4) 0.004(5)
C20 0.025(5) 0.027(6) 0.051(7) 0.001(4) 0.011(5) -0.004(5)
C21 0.045(8) 0.068(10) 0.060(9) 0.018(7) 0.008(7) -0.002(7)

loop_
_atom_type_symbol
_atom_type_description
_atom_type_scat_dispersion_real
_atom_type_scat_dispersion_imag
_atom_type_scat_source
C C 0.0181 0.0091
;
International Tables for Crystallography
(Vol. C, Tables 4.2.6.8 and 6.1.1.4)
;
H H 0.0000 0.0000
;
International Tables for Crystallography
(Vol. C, Table 6.1.1.4)
;
Br Br -0.6763 1.2805
;
International Tables for Crystallography
(Vol. C, Tables 4.2.6.8 and 6.1.1.4)
;
Co Co -2.3653 3.6143
;
International Tables for Crystallography
(Vol. C, Tables 4.2.6.8 and 6.1.1.4)
;
N N 0.0311 0.0180
;
International Tables for Crystallography
(Vol. C, Tables 4.2.6.8 and 6.1.1.4)
;
O O 0.0492 0.0322
;
International Tables for Crystallography
(Vol. C, Tables 4.2.6.8 and 6.1.1.4)
;

loop_
_geom_angle_atom_site_label_1
_geom_angle_atom_site_label_2
_geom_angle_atom_site_label_3
_geom_angle
_geom_angle_publ_flag
_geom_angle_site_symmetry_1
_geom_angle_site_symmetry_2
_geom_angle_site_symmetry_3
Br1 Co1 Br2 172.26(8) yes . . .
Br1 Co1 N1 94.4(3) yes . . .
Br1 Co1 N2 86.5(3) yes . . .
Br1 Co1 N3 84.2(3) yes . . .
Br1 Co1 N4 93.3(3) yes . . 4_554
Br2 Co1 N1 88.0(3) yes . . .
Br2 Co1 N2 86.6(3) yes . . .
Br2 Co1 N3 91.4(3) yes . . .
Br2 Co1 N4 93.5(3) yes . . 4_554
N1 Co1 N2 80.6(4) yes . . .
N1 Co1 N3 163.1(4) yes . . .
N1 Co1 N4 99.1(4) yes . . 4_554
N2 Co1 N3 82.5(4) yes . . .
N2 Co1 N4 179.7(4) yes . . 4_554
N3 Co1 N4 97.7(4) yes . . 4_554
Co1 N1 C1 126.9(8) yes . . .
Co1 N1 C5 113.6(8) yes . . .
C1 N1 C5 119.5(9) yes . . .
Co1 N2 C6 120.6(8) yes . . .
Co1 N2 C10 117.6(7) yes . . .
C6 N2 C10 121.6(10) yes . . .
Co1 N3 C11 112.6(7) yes . . .
Co1 N3 C15 127.4(8) yes . . .
C11 N3 C15 119.5(10) yes . . .
Co1 N4 C18 119.8(8) yes 4_555 . .
Co1 N4 C19 123.0(8) yes 4_555 . .
C18 N4 C19 117.2(10) yes . . .
N1 C1 C2 119.9(11) yes . . .
C1 C2 C3 120.9(11) yes . . .
C2 C3 C4 120.0(10) yes . . .
C3 C4 C5 115.6(11) yes . . .
N1 C5 C4 124.0(11) yes . . .
N1 C5 C6 114.3(9) yes . . .
C4 C5 C6 121.6(10) yes . . .
N2 C6 C5 110.8(10) yes . . .
N2 C6 C7 121.4(10) yes . . .
C5 C6 C7 127.8(9) yes . . .
C6 C7 C8 119.1(10) yes . . .
C7 C8 C9 117.5(11) yes . . .
C7 C8 C16 120.2(10) yes . . .
C9 C8 C16 122.2(10) yes . . .
C8 C9 C10 121.0(10) yes . . .
N2 C10 C9 119.3(9) yes . . .
N2 C10 C11 111.5(10) yes . . .
C9 C10 C11 129.2(11) yes . . .
N3 C11 C10 115.3(10) yes . . .
N3 C11 C12 119.9(10) yes . . .
C10 C11 C12 124.7(11) yes . . .
C11 C12 C13 120.4(12) yes . . .
C12 C13 C14 119.7(11) yes . . .
C13 C14 C15 117.5(11) yes . . .
N3 C15 C14 122.7(12) yes . . .
C8 C16 C17 122.7(11) yes . . .
C8 C16 C20 121.1(10) yes . . .
C17 C16 C20 116.2(11) yes . . .
C16 C17 C18 121.5(11) yes . . .
N4 C18 C17 121.7(10) yes . . .
N4 C19 C20 124.6(11) yes . . .
C16 C20 C19 118.8(10) yes . . .

loop_
_geom_bond_atom_site_label_1
_geom_bond_atom_site_label_2
_geom_bond_distance
_geom_bond_publ_flag
_geom_bond_site_symmetry_1
_geom_bond_site_symmetry_2
Br1 Co1 2.746(2) yes . .
Br2 Co1 2.763(2) yes . .
Co1 N1 2.009(9) yes . .
Co1 N2 1.866(9) yes . .
Co1 N3 1.975(9) yes . .
Co1 N4 1.981(10) yes . 4_554
O1 C21 1.42(2) yes . .
N1 C1 1.345(16) yes . .
N1 C5 1.319(15) yes . .
N2 C6 1.322(13) yes . .
N2 C10 1.371(15) yes . .
N3 C11 1.351(16) yes . .
N3 C15 1.320(14) yes . .
N4 C18 1.360(16) yes . .
N4 C19 1.328(14) yes . .
C1 C2 1.379(15) yes . .
C2 C3 1.355(17) yes . .
C3 C4 1.400(17) yes . .
C4 C5 1.400(15) yes . .
C5 C6 1.495(16) yes . .
C6 C7 1.373(17) yes . .
C7 C8 1.414(17) yes . .
C8 C9 1.403(15) yes . .
C8 C16 1.476(17) yes . .
C9 C10 1.358(17) yes . .
C10 C11 1.450(15) yes . .
C11 C12 1.413(16) yes . .
C12 C13 1.352(17) yes . .
C13 C14 1.38(2) yes . .
C14 C15 1.416(17) yes . .
C16 C17 1.376(16) yes . .
C16 C20 1.428(17) yes . .
C17 C18 1.380(18) yes . .
C19 C20 1.367(17) yes . .
